data_7009353
loop_
_publ_author_name
'Venkateswara Rao, P.'
'Rao, Chebrolu P.'
'Sreedhara, Alavattam'
'Wegelius, Elina K.'
'Rissanen, Kari'
'Kolehmainen, Erkki'

_publ_section_title
;
 Synthesis, structure and reactivity of trans-UO22+ complexes of
 OH-containing ligands&#x200A;&#x2020;
;
_journal_issue 7
_journal_name_full 'Journal of the Chemical Society, Dalton Transactions'
_journal_page_first 1213
_journal_paper_doi 10.1039/b000142m
_journal_year 2000
_chemical_formula_sum 'C44 H50 N4 O14 S2 U2'
_chemical_formula_weight 1399.06
_chemical_name_systematic
; 

 ? 

;
_space_group_IT_number 14
_symmetry_space_group_name_Hall '-P 2ybc'
_symmetry_space_group_name_H-M 'P 1 21/c 1'
_atom_sites_solution_hydrogens geom
_atom_sites_solution_primary direct
_atom_sites_solution_secondary difmap
_audit_creation_method SHELXL
_cell_angle_alpha 90.00
_cell_angle_beta 101.07
_cell_angle_gamma 90.00
_cell_formula_units_Z 2
_cell_length_a 16.775
_cell_length_b 7.762
_cell_length_c 17.891
_cell_measurement_temperature 173(2)
_cell_volume 2286.198
_computing_structure_refinement 'SHELXL-93 (Sheldrick, 1993)'
_computing_structure_solution 'SHELXS-86 (Sheldrick, 1990)'
_diffrn_ambient_temperature 173(2)
_diffrn_radiation_monochromator graphite
_diffrn_radiation_source 'fine-focus sealed tube'
_diffrn_radiation_type MoK\a
_diffrn_radiation_wavelength 0.71073
_diffrn_reflns_av_R_equivalents 0.0415
_diffrn_reflns_av_sigmaI/netI 0.0816
_diffrn_reflns_limit_h_max 19
_diffrn_reflns_limit_h_min 0
_diffrn_reflns_limit_k_max 9
_diffrn_reflns_limit_k_min 0
_diffrn_reflns_limit_l_max 20
_diffrn_reflns_limit_l_min -21
_diffrn_reflns_number 4137
_diffrn_reflns_theta_max 24.98
_diffrn_reflns_theta_min 2.32
_exptl_absorpt_coefficient_mu 7.238
_exptl_crystal_density_diffrn 2.032
_exptl_crystal_F_000 1340
_refine_diff_density_max 1.365
_refine_diff_density_min -0.859
_refine_diff_density_rms 0.173
_refine_ls_extinction_method none
_refine_ls_goodness_of_fit_all 0.932
_refine_ls_goodness_of_fit_obs 1.079
_refine_ls_matrix_type full
_refine_ls_number_parameters 300
_refine_ls_number_reflns 3991
_refine_ls_number_restraints 0
_refine_ls_restrained_S_all 0.932
_refine_ls_restrained_S_obs 1.079
_refine_ls_R_factor_all 0.0721
_refine_ls_R_factor_obs 0.0307
_refine_ls_shift/esd_max 0.001
_refine_ls_shift/esd_mean 0.000
_refine_ls_structure_factor_coef Fsqd
_refine_ls_weighting_details 'w=1/[\s^2^(Fo^2^)+(0.0301P)^2^+0.0000P] where P=(Fo^2^+2Fc^2^)/3'
_refine_ls_weighting_scheme calc
_refine_ls_wR_factor_all 0.0648
_refine_ls_wR_factor_obs 0.0599
_reflns_number_observed 2649
_reflns_number_total 3991
_reflns_observed_criterion >2sigma(I)
_cod_data_source_file b000142m.txt
_cod_data_source_block 1.bipy
_cod_depositor_comments
;
The following automatic conversions were performed:

'_refine_ls_weighting_scheme' value 'calc
w=1/[\s^2^(Fo^2^)+(0.0301P)^2^+0.0000P] where P=(Fo^2^+2Fc^2^)/3' was
changed to 'calc'. New tag '_refine_ls_weighting_details' was
created. The value of the new tag was set to
'w=1/[\s^2^(Fo^2^)+(0.0301P)^2^+0.0000P] where P=(Fo^2^+2Fc^2^)/3'.

Automatic conversion script
Id: cif_fix_values 3143 2015-03-26 13:38:13Z robertas 
;
_cod_original_cell_volume 2286.2
_cod_database_code 7009353

loop_
_symmetry_equiv_pos_as_xyz
'x, y, z'
'-x, y+1/2, -z+1/2'
'-x, -y, -z'
'x, -y-1/2, z-1/2'

loop_
_atom_site_aniso_label
_atom_site_aniso_U_11
_atom_site_aniso_U_22
_atom_site_aniso_U_33
_atom_site_aniso_U_23
_atom_site_aniso_U_13
_atom_site_aniso_U_12
U1 0.01456(12) 0.01084(11) 0.01547(12) -0.0018(2) 0.00358(8) -0.0020(2)
S1 0.0292(11) 0.0192(10) 0.0167(9) -0.0017(8) 0.0005(8) -0.0056(9)
O5 0.023(3) 0.020(3) 0.030(3) -0.010(2) 0.001(2) -0.004(2)
O4 0.022(3) 0.017(3) 0.012(2) 0.000(2) 0.003(2) 0.002(2)
O2 0.019(3) 0.016(3) 0.007(2) -0.007(2) -0.004(2) -0.004(2)
O3 0.032(3) 0.017(3) 0.019(3) 0.005(2) 0.008(2) 0.003(2)
O1 0.019(3) 0.017(3) 0.021(3) -0.001(2) 0.006(2) -0.002(2)
N1 0.009(3) 0.012(3) 0.015(3) 0.001(2) 0.000(2) 0.002(2)
C13 0.017(4) 0.027(4) 0.017(3) -0.008(4) 0.001(3) 0.004(4)
C9 0.009(4) 0.021(4) 0.022(4) 0.000(3) 0.006(3) 0.001(3)
C10 0.010(4) 0.016(4) 0.014(4) 0.002(3) -0.002(3) 0.005(3)
C1 0.012(4) 0.021(4) 0.019(4) -0.002(3) -0.003(3) 0.007(3)
O6 0.031(3) 0.015(3) 0.039(3) 0.011(2) 0.016(3) 0.007(2)
O7 0.025(3) 0.030(3) 0.029(3) 0.007(3) 0.005(3) 0.009(3)
N2 0.023(3) 0.032(4) 0.034(4) -0.003(4) 0.007(3) 0.006(4)
C14 0.019(4) 0.016(4) 0.027(4) -0.008(4) 0.006(3) -0.001(4)
C17 0.024(4) 0.027(4) 0.027(4) -0.011(4) 0.006(3) -0.007(4)
C11 0.010(4) 0.011(4) 0.028(4) 0.005(3) 0.003(3) -0.003(3)
C2 0.016(4) 0.017(4) 0.033(4) -0.005(4) 0.005(3) -0.008(3)
C16 0.031(4) 0.013(4) 0.034(4) 0.001(4) 0.006(4) -0.004(4)
C12 0.019(4) 0.019(4) 0.014(4) -0.002(3) 0.000(3) 0.001(3)
C6 0.022(4) 0.043(6) 0.029(4) 0.002(4) 0.012(3) -0.009(4)
C15 0.016(4) 0.019(4) 0.021(4) -0.006(3) 0.004(3) -0.003(3)
C8 0.028(5) 0.026(4) 0.030(5) -0.008(4) 0.013(4) -0.003(4)
C4 0.015(4) 0.028(5) 0.023(4) 0.003(3) 0.002(3) 0.001(3)
C3 0.025(5) 0.031(5) 0.018(4) -0.004(4) 0.004(3) 0.008(4)
C5 0.022(4) 0.031(5) 0.018(4) -0.003(4) 0.000(3) -0.003(4)
C22 0.019(4) 0.033(5) 0.022(4) -0.002(4) -0.001(3) -0.001(4)
C19 0.036(5) 0.037(5) 0.046(5) -0.012(5) 0.006(4) -0.012(5)
C20 0.038(5) 0.044(6) 0.040(5) -0.017(5) 0.007(4) -0.005(5)
C21 0.022(5) 0.037(5) 0.036(5) -0.011(4) 0.003(4) -0.003(4)
C18 0.030(5) 0.031(5) 0.038(5) 0.003(4) 0.004(4) 0.001(4)
C7 0.040(6) 0.038(5) 0.036(5) -0.005(4) 0.022(4) -0.022(5)

loop_
_atom_site_label
_atom_site_type_symbol
_atom_site_fract_x
_atom_site_fract_y
_atom_site_fract_z
_atom_site_U_iso_or_equiv
_atom_site_thermal_displace_type
_atom_site_occupancy
_atom_site_calc_flag
_atom_site_refinement_flags
_atom_site_disorder_group
U1 U 0.42989(2) 0.12476(3) 0.056956(15) 0.01353(8) Uani 1 d . .
S1 S 0.49319(12) 0.5432(2) 0.13375(10) 0.0222(4) Uani 1 d . .
O5 O 0.5012(3) 0.3445(6) 0.1395(3) 0.0251(12) Uani 1 d . .
O4 O 0.4526(3) -0.0171(6) 0.1369(2) 0.0169(11) Uani 1 d . .
O2 O 0.4377(3) -0.0818(6) -0.0375(2) 0.0147(11) Uani 1 d . .
O3 O 0.4054(3) 0.2742(6) -0.0195(3) 0.0225(12) Uani 1 d . .
O1 O 0.3229(3) 0.2503(6) 0.0987(3) 0.0184(11) Uani 1 d . .
N1 N 0.3029(3) -0.0615(7) 0.0207(3) 0.0124(12) Uani 1 d . .
C13 C 0.3626(4) -0.1044(11) -0.0897(4) 0.021(2) Uani 1 d . .
H13A H 0.3701(4) -0.1849(11) -0.1307(4) 0.025 Uiso 1 calc R .
H13B H 0.3438(4) 0.0075(11) -0.1132(4) 0.025 Uiso 1 calc R .
C9 C 0.1808(4) -0.0388(10) 0.1717(4) 0.017(2) Uani 1 d . .
C10 C 0.2365(4) 0.0237(9) 0.1262(4) 0.014(2) Uani 1 d . .
C1 C 0.2709(4) 0.1869(9) 0.1395(4) 0.018(2) Uani 1 d . .
O6 O 0.2753(3) -0.4279(6) 0.0257(3) 0.0269(13) Uani 1 d . .
H6 H 0.2927(30) -0.5251(49) 0.0418(39) 0.040 Uiso 1 calc R .
O7 O 0.1834(3) -0.0241(7) -0.1243(3) 0.0278(13) Uani 1 d . .
H7 H 0.1499(39) 0.0057(50) -0.0973(32) 0.042 Uiso 1 calc R .
N2 N 0.0805(4) 0.1169(10) -0.0329(3) 0.0299(15) Uani 1 d . .
C14 C 0.3260(4) -0.3593(10) -0.0217(4) 0.021(2) Uani 1 d . .
H14A H 0.3234(4) -0.4339(10) -0.0669(4) 0.025 Uiso 1 calc R .
H14B H 0.3829(4) -0.3575(10) 0.0064(4) 0.025 Uiso 1 calc R .
C17 C 0.5865(4) 0.6195(12) 0.1899(4) 0.026(2) Uani 1 d . .
H17A H 0.6310(4) 0.5981(12) 0.1628(4) 0.038 Uiso 1 calc R .
H17B H 0.5973(4) 0.5587(12) 0.2388(4) 0.038 Uiso 1 calc R .
H17C H 0.5823(4) 0.7434(12) 0.1989(4) 0.038 Uiso 1 calc R .
C11 C 0.2466(4) -0.0762(8) 0.0590(4) 0.017(2) Uani 1 d . .
H11 H 0.2066(4) -0.1615(8) 0.0422(4) 0.020 Uiso 1 calc R .
C2 C 0.2461(4) 0.2929(10) 0.1948(4) 0.022(2) Uani 1 d . .
H2 H 0.2690(4) 0.4049(10) 0.2031(4) 0.026 Uiso 1 calc R .
C16 C 0.4266(5) 0.5974(9) 0.1952(4) 0.026(2) Uani 1 d . .
H16A H 0.3711(5) 0.5629(9) 0.1719(4) 0.039 Uiso 1 calc R .
H16B H 0.4282(5) 0.7221(9) 0.2039(4) 0.039 Uiso 1 calc R .
H16C H 0.4432(5) 0.5374(9) 0.2438(4) 0.039 Uiso 1 calc R .
C12 C 0.2996(4) -0.1762(9) -0.0472(4) 0.018(2) Uani 1 d . .
C6 C 0.0667(5) -0.1459(12) 0.2586(4) 0.031(2) Uani 1 d . .
H6 H 0.0256(5) -0.1802(12) 0.2854(4) 0.037 Uiso 1 calc R .
C15 C 0.2157(4) -0.1871(9) -0.1004(4) 0.019(2) Uani 1 d . .
H15A H 0.2206(4) -0.2563(9) -0.1458(4) 0.022 Uiso 1 calc R .
H15B H 0.1775(4) -0.2475(9) -0.0735(4) 0.022 Uiso 1 calc R .
C8 C 0.1499(5) -0.2090(11) 0.1672(5) 0.027(2) Uani 1 d . .
H8 H 0.1681(5) -0.2895(11) 0.1341(5) 0.032 Uiso 1 calc R .
C4 C 0.1570(4) 0.0739(10) 0.2255(4) 0.022(2) Uani 1 d . .
C3 C 0.1920(5) 0.2422(10) 0.2360(4) 0.025(2) Uani 1 d . .
H3 H 0.1766(5) 0.3181(10) 0.2724(4) 0.030 Uiso 1 calc R .
C5 C 0.0993(5) 0.0179(10) 0.2684(4) 0.024(2) Uani 1 d . .
H5 H 0.0828(5) 0.0936(10) 0.3043(4) 0.029 Uiso 1 calc R .
C22 C 0.0214(4) 0.0845(10) 0.0065(4) 0.025(2) Uani 1 d . .
C19 C 0.1025(5) 0.3910(13) 0.0283(5) 0.040(2) Uani 1 d . .
H19 H 0.1311(5) 0.4973(13) 0.0340(5) 0.048 Uiso 1 calc R .
C20 C 0.0430(5) 0.3567(13) 0.0691(5) 0.040(2) Uani 1 d . .
H20 H 0.0294(5) 0.4401(13) 0.1035(5) 0.049 Uiso 1 calc R .
C21 C 0.0028(5) 0.2006(11) 0.0601(5) 0.032(2) Uani 1 d . .
H21 H -0.0367(5) 0.1729(11) 0.0898(5) 0.038 Uiso 1 calc R .
C18 C 0.1193(5) 0.2671(11) -0.0208(5) 0.033(2) Uani 1 d . .
H18 H 0.1614(5) 0.2897(11) -0.0482(5) 0.040 Uiso 1 calc R .
C7 C 0.0941(5) -0.2596(11) 0.2097(4) 0.036(2) Uani 1 d . .
H7 H 0.0741(5) -0.3744(11) 0.2055(4) 0.043 Uiso 1 calc R .

loop_
_atom_type_symbol
_atom_type_description
_atom_type_scat_dispersion_real
_atom_type_scat_dispersion_imag
_atom_type_scat_source
C C 0.0033 0.0016 'International Tables Vol C Tables 4.2.6.8 and 6.1.1.4'
H H 0.0000 0.0000 'International Tables Vol C Tables 4.2.6.8 and 6.1.1.4'
O O 0.0106 0.0060 'International Tables Vol C Tables 4.2.6.8 and 6.1.1.4'
N N 0.0061 0.0033 'International Tables Vol C Tables 4.2.6.8 and 6.1.1.4'
U U -9.6767 9.6646 'International Tables Vol C Tables 4.2.6.8 and 6.1.1.4'
S S 0.1246 0.1234 'International Tables Vol C Tables 4.2.6.8 and 6.1.1.4'

loop_
_geom_angle_atom_site_label_1
_geom_angle_atom_site_label_2
_geom_angle_atom_site_label_3
_geom_angle
_geom_angle_site_symmetry_1
_geom_angle_site_symmetry_3
_geom_angle_publ_flag
O3 U1 O4 177.0(2) . . ?
O3 U1 O1 83.9(2) . . ?
O4 U1 O1 93.5(2) . . ?
O3 U1 O2 93.7(2) . 3_655 ?
O4 U1 O2 88.2(2) . 3_655 ?
O1 U1 O2 159.4(2) . 3_655 ?
O3 U1 O2 85.9(2) . . ?
O4 U1 O2 97.0(2) . . ?
O1 U1 O2 132.8(2) . . ?
O2 U1 O2 67.0(2) 3_655 . ?
O3 U1 O5 91.4(2) . . ?
O4 U1 O5 86.7(2) . . ?
O1 U1 O5 80.1(2) . . ?
O2 U1 O5 79.5(2) 3_655 . ?
O2 U1 O5 146.2(2) . . ?
O3 U1 N1 96.6(2) . . ?
O4 U1 N1 83.9(2) . . ?
O1 U1 N1 69.9(2) . . ?
O2 U1 N1 130.7(2) 3_655 . ?
O2 U1 N1 65.8(2) . . ?
O5 U1 N1 147.8(2) . . ?
O3 U1 U1 89.7(2) . 3_655 ?
O4 U1 U1 93.14(15) . 3_655 ?
O1 U1 U1 165.62(12) . 3_655 ?
O2 U1 U1 33.63(10) 3_655 3_655 ?
O2 U1 U1 33.39(11) . 3_655 ?
O5 U1 U1 113.03(11) . 3_655 ?
N1 U1 U1 98.23(12) . 3_655 ?
O5 S1 C16 104.7(3) . . ?
O5 S1 C17 103.7(4) . . ?
C16 S1 C17 99.3(3) . . ?
S1 O5 U1 129.4(3) . . ?
C13 O2 U1 129.1(3) . 3_655 ?
C13 O2 U1 112.9(4) . . ?
U1 O2 U1 113.0(2) 3_655 . ?
C1 O1 U1 131.1(4) . . ?
C11 N1 C12 117.9(6) . . ?
C11 N1 U1 125.6(5) . . ?
C12 N1 U1 116.2(4) . . ?
O2 C13 C12 109.2(5) . . ?
C4 C9 C8 117.9(7) . . ?
C4 C9 C10 118.4(7) . . ?
C8 C9 C10 123.6(7) . . ?
C1 C10 C9 120.2(7) . . ?
C1 C10 C11 120.8(6) . . ?
C9 C10 C11 118.4(6) . . ?
O1 C1 C10 122.3(6) . . ?
O1 C1 C2 118.7(6) . . ?
C10 C1 C2 118.9(7) . . ?
C18 N2 C22 117.8(7) . . ?
O6 C14 C12 110.8(5) . . ?
N1 C11 C10 127.4(6) . . ?
C3 C2 C1 122.6(7) . . ?
N1 C12 C13 105.4(5) . . ?
N1 C12 C14 110.2(5) . . ?
C13 C12 C14 107.5(6) . . ?
N1 C12 C15 114.8(6) . . ?
C13 C12 C15 110.6(5) . . ?
C14 C12 C15 108.1(6) . . ?
C5 C6 C7 119.7(7) . . ?
O7 C15 C12 113.0(6) . . ?
C7 C8 C9 121.1(7) . . ?
C9 C4 C5 119.4(7) . . ?
C9 C4 C3 119.5(7) . . ?
C5 C4 C3 121.1(7) . . ?
C2 C3 C4 120.2(7) . . ?
C6 C5 C4 120.6(7) . . ?
N2 C22 C21 121.5(7) . . ?
N2 C22 C22 117.6(8) . 3 ?
C21 C22 C22 120.8(8) . 3 ?
C18 C19 C20 117.8(9) . . ?
C19 C20 C21 119.8(8) . . ?
C20 C21 C22 118.7(7) . . ?
N2 C18 C19 124.3(8) . . ?
C8 C7 C6 120.9(8) . . ?

loop_
_geom_bond_atom_site_label_1
_geom_bond_atom_site_label_2
_geom_bond_distance
_geom_bond_site_symmetry_2
_geom_bond_publ_flag
U1 O3 1.781(5) . ?
U1 O4 1.787(5) . ?
U1 O1 2.290(5) . ?
U1 O2 2.336(5) 3_655 ?
U1 O2 2.352(4) . ?
U1 O5 2.417(5) . ?
U1 N1 2.553(5) . ?
U1 U1 3.9088(5) 3_655 ?
S1 O5 1.550(5) . ?
S1 C16 1.762(7) . ?
S1 C17 1.790(7) . ?
O2 C13 1.428(8) . ?
O2 U1 2.336(5) 3_655 ?
O1 C1 1.335(8) . ?
N1 C11 1.275(8) . ?
N1 C12 1.498(8) . ?
C13 C12 1.521(9) . ?
C9 C4 1.414(10) . ?
C9 C8 1.415(10) . ?
C9 C10 1.437(9) . ?
C10 C1 1.393(10) . ?
C10 C11 1.467(9) . ?
C1 C2 1.409(10) . ?
O6 C14 1.416(8) . ?
O7 C15 1.410(8) . ?
N2 C18 1.333(11) . ?
N2 C22 1.346(9) . ?
C14 C12 1.532(10) . ?
C2 C3 1.335(10) . ?
C12 C15 1.542(10) . ?
C6 C5 1.381(12) . ?
C6 C7 1.382(11) . ?
C8 C7 1.372(10) . ?
C4 C5 1.414(10) . ?
C4 C3 1.430(11) . ?
C22 C21 1.394(10) . ?
C22 C22 1.491(15) 3 ?
C19 C18 1.369(11) . ?
C19 C20 1.370(11) . ?
C20 C21 1.381(12) . ?
